data_4320333
loop_
_publ_author_name
'Jessica M. Allen'
'William W. Brennessel'
'Carrie E. Buss'
'John E. Ellis'
'Mikhail E. Minyaev'
'Maren Pink'
'Garry F. Warnock'
'Mark L. Winzenburg'
'Victor G. Young'

_publ_section_title
;
 Synthesis, Isolation, and Characterization of Trisodium
 Tricarbonyliridate (3-), Na3[Ir(CO)3]. Initial Studies on Its Derivative
 Chemistry and Structural Characterizations of trans-[Ir(CO)3(EPh3)2]-, E
 = Ge, Sn, and trans-[Co(CO)3(SnPh3)2]-,1
;
_journal_name_full 'Inorganic Chemistry'
_journal_page_first 5279
_journal_page_last 5284
_journal_paper_doi 10.1021/ic0105011
_journal_volume 40
_journal_year 2001
_chemical_formula_moiety 'C39 H30 Ge2 Ir O3, C8 H20 N, C H2 Cl2'
_chemical_formula_sum 'C48 H52 Cl2 Ge2 Ir N O3'
_chemical_formula_weight 1099.19
_chemical_name_common 00172
_chemical_name_systematic
;
   ?
;
_space_group_IT_number 9
_symmetry_cell_setting monoclinic
_symmetry_space_group_name_Hall 'C -2yc'
_symmetry_space_group_name_H-M 'C 1 c 1'
_atom_sites_solution_hydrogens geom
_atom_sites_solution_primary direct
_atom_sites_solution_secondary difmap
_audit_creation_method SHELXL-97
_cell_angle_alpha 90.00
_cell_angle_beta 106.946(2)
_cell_angle_gamma 90.00
_cell_formula_units_Z 4
_cell_length_a 23.722(3)
_cell_length_b 9.7797(11)
_cell_length_c 20.679(2)
_cell_measurement_reflns_used 4978
_cell_measurement_temperature 173(2)
_cell_measurement_theta_max 27.252
_cell_measurement_theta_min 2.304
_cell_volume 4589.1(9)
_computing_cell_refinement 'SAINT, Bruker'
_computing_data_collection 'SMART, Bruker'
_computing_data_reduction 'SAINT, Bruker'
_computing_molecular_graphics 'SHELXTL, Bruker'
_computing_structure_refinement 'SHELXL-97 (Sheldrick, 1997)'
_computing_structure_solution 'SHELXS-97 (Sheldrick, 1990)'
_diffrn_ambient_temperature 173(2)
_diffrn_measured_fraction_theta_full 0.995
_diffrn_measured_fraction_theta_max 0.995
_diffrn_measurement_device_type 'Siemens SMART Platform CCD'
_diffrn_measurement_method 'area detector, omega scans'
_diffrn_radiation_monochromator graphite
_diffrn_radiation_source 'normal-focus sealed tube'
_diffrn_radiation_type MoK\a
_diffrn_radiation_wavelength 0.71073
_diffrn_reflns_av_R_equivalents 0.0408
_diffrn_reflns_av_sigmaI/netI 0.0510
_diffrn_reflns_limit_h_max 27
_diffrn_reflns_limit_h_min -30
_diffrn_reflns_limit_k_max 12
_diffrn_reflns_limit_k_min -12
_diffrn_reflns_limit_l_max 26
_diffrn_reflns_limit_l_min -26
_diffrn_reflns_number 20663
_diffrn_reflns_theta_full 27.52
_diffrn_reflns_theta_max 27.52
_diffrn_reflns_theta_min 1.79
_exptl_absorpt_coefficient_mu 4.351
_exptl_absorpt_correction_T_max 1.000000
_exptl_absorpt_correction_T_min 0.748451
_exptl_absorpt_correction_type multiscans
_exptl_absorpt_process_details 'SADABS, R. Blessing, 1995'
_exptl_crystal_colour colorless
_exptl_crystal_density_diffrn 1.591
_exptl_crystal_density_method 'not measured'
_exptl_crystal_description block
_exptl_crystal_F_000 2184
_exptl_crystal_size_max 0.17
_exptl_crystal_size_mid 0.16
_exptl_crystal_size_min 0.05
_refine_diff_density_max 1.548
_refine_diff_density_min -0.529
_refine_diff_density_rms 0.112
_refine_ls_abs_structure_details 'Flack H D (1983), Acta Cryst. A39, 876-881'
_refine_ls_abs_structure_Flack 0.004(5)
_refine_ls_extinction_method none
_refine_ls_goodness_of_fit_ref 1.024
_refine_ls_hydrogen_treatment riding
_refine_ls_matrix_type full
_refine_ls_number_parameters 518
_refine_ls_number_reflns 9783
_refine_ls_number_restraints 2
_refine_ls_restrained_S_all 1.024
_refine_ls_R_factor_all 0.0413
_refine_ls_R_factor_gt 0.0351
_refine_ls_shift/su_max 0.001
_refine_ls_shift/su_mean 0.000
_refine_ls_structure_factor_coef Fsqd
_refine_ls_weighting_details 'calc w=1/[\s^2^(Fo^2^)+(0.0378P)^2^+0.0000P] where P=(Fo^2^+2Fc^2^)/3'
_refine_ls_weighting_scheme calc
_refine_ls_wR_factor_gt 0.0733
_refine_ls_wR_factor_ref 0.0759
_reflns_number_gt 8993
_reflns_number_total 9783
_reflns_threshold_expression >2sigma(I)
_cod_data_source_file ic0105011_2.cif
_cod_data_source_block 00172
_cod_original_cell_volume 4589.2(9)
_cod_database_code 4320333

loop_
_symmetry_equiv_pos_as_xyz
'x, y, z'
'x, -y, z+1/2'
'x+1/2, y+1/2, z'
'x+1/2, -y+1/2, z+1/2'

loop_
_atom_site_label
_atom_site_type_symbol
_atom_site_fract_x
_atom_site_fract_y
_atom_site_fract_z
_atom_site_U_iso_or_equiv
_atom_site_adp_type
_atom_site_occupancy
_atom_site_symmetry_multiplicity
_atom_site_calc_flag
_atom_site_refinement_flags
_atom_site_disorder_assembly
_atom_site_disorder_group
Ir1 Ir 0.499922(11) 0.40175(2) 0.249916(11) 0.02207(6) Uani 1 1 d . . .
Ge1 Ge 0.60092(3) 0.43706(7) 0.32811(3) 0.02182(14) Uani 1 1 d . . .
O1 O 0.4623(2) 0.2557(5) 0.3612(3) 0.0503(14) Uani 1 1 d . . .
N1 N 0.5668(2) -0.1825(4) 0.0942(2) 0.0248(10) Uani 1 1 d . . .
Cl1 Cl 0.33856(10) 0.9714(3) 0.40798(13) 0.0844(8) Uani 1 1 d . . .
C1 C 0.4761(3) 0.3103(7) 0.3183(4) 0.0328(16) Uani 1 1 d . . .
Ge2 Ge 0.40084(3) 0.38254(7) 0.16560(3) 0.02234(16) Uani 1 1 d . . .
O2 O 0.5533(2) 0.2405(5) 0.1569(3) 0.0435(13) Uani 1 1 d . . .
C2 C 0.5334(3) 0.3004(6) 0.1920(3) 0.0291(15) Uani 1 1 d . . .
Cl2 Cl 0.43171(12) 0.8867(3) 0.35152(12) 0.0728(7) Uani 1 1 d . . .
O3 O 0.4810(2) 0.7060(4) 0.2358(2) 0.0415(12) Uani 1 1 d . . .
C3 C 0.4892(3) 0.5937(6) 0.2420(4) 0.0297(17) Uani 1 1 d . . .
C4 C 0.6572(3) 0.5267(6) 0.2870(3) 0.0272(13) Uani 1 1 d . . .
C5 C 0.6780(3) 0.4554(7) 0.2404(3) 0.0350(15) Uani 1 1 d . . .
H5A H 0.6644 0.3649 0.2283 0.042 Uiso 1 1 calc R . .
C6 C 0.7184(3) 0.5135(8) 0.2112(4) 0.050(2) Uani 1 1 d . . .
H6A H 0.7321 0.4629 0.1796 0.060 Uiso 1 1 calc R . .
C7 C 0.7386(3) 0.6472(9) 0.2286(4) 0.058(2) Uani 1 1 d . . .
H7A H 0.7657 0.6882 0.2084 0.069 Uiso 1 1 calc R . .
C8 C 0.7188(3) 0.7185(8) 0.2751(4) 0.0486(19) Uani 1 1 d . . .
H8A H 0.7331 0.8082 0.2880 0.058 Uiso 1 1 calc R . .
C9 C 0.6777(3) 0.6590(7) 0.3033(3) 0.0405(16) Uani 1 1 d . . .
H9A H 0.6635 0.7104 0.3343 0.049 Uiso 1 1 calc R . .
C10 C 0.6026(3) 0.5562(6) 0.4069(3) 0.0265(13) Uani 1 1 d . . .
C11 C 0.5518(3) 0.6154(6) 0.4159(3) 0.0295(13) Uani 1 1 d . . .
H11A H 0.5144 0.5944 0.3852 0.035 Uiso 1 1 calc R . .
C12 C 0.5555(3) 0.7041(6) 0.4690(3) 0.0293(13) Uani 1 1 d . . .
H12A H 0.5206 0.7441 0.4743 0.035 Uiso 1 1 calc R . .
C13 C 0.6086(3) 0.7350(6) 0.5140(3) 0.0345(14) Uani 1 1 d . . .
H13A H 0.6104 0.7951 0.5506 0.041 Uiso 1 1 calc R . .
C14 C 0.6595(3) 0.6795(7) 0.5066(3) 0.0435(17) Uani 1 1 d . . .
H14A H 0.6965 0.7017 0.5377 0.052 Uiso 1 1 calc R . .
C15 C 0.6565(3) 0.5898(6) 0.4527(3) 0.0363(15) Uani 1 1 d . . .
H15A H 0.6917 0.5516 0.4474 0.044 Uiso 1 1 calc R . .
C16 C 0.6414(3) 0.2637(6) 0.3649(3) 0.0261(13) Uani 1 1 d . . .
C17 C 0.7034(3) 0.2607(6) 0.3918(3) 0.0295(13) Uani 1 1 d . . .
H17A H 0.7253 0.3423 0.3926 0.035 Uiso 1 1 calc R . .
C18 C 0.7329(3) 0.1403(7) 0.4170(3) 0.0405(16) Uani 1 1 d . . .
H18A H 0.7747 0.1391 0.4333 0.049 Uiso 1 1 calc R . .
C19 C 0.7009(4) 0.0223(7) 0.4183(4) 0.0409(19) Uani 1 1 d . . .
H19A H 0.7206 -0.0596 0.4369 0.049 Uiso 1 1 calc R . .
C20 C 0.6412(3) 0.0242(6) 0.3930(3) 0.0428(17) Uani 1 1 d . . .
H20A H 0.6197 -0.0576 0.3933 0.051 Uiso 1 1 calc R . .
C21 C 0.6111(3) 0.1418(7) 0.3667(3) 0.0336(15) Uani 1 1 d . . .
H21A H 0.5693 0.1399 0.3496 0.040 Uiso 1 1 calc R . .
C22 C 0.3952(2) 0.4614(6) 0.0758(3) 0.0255(12) Uani 1 1 d . . .
C23 C 0.4054(3) 0.3845(6) 0.0236(3) 0.0328(14) Uani 1 1 d . . .
H23A H 0.4164 0.2912 0.0313 0.039 Uiso 1 1 calc R . .
C24 C 0.3998(3) 0.4420(7) -0.0393(3) 0.0373(15) Uani 1 1 d . . .
H24A H 0.4077 0.3882 -0.0740 0.045 Uiso 1 1 calc R . .
C25 C 0.3829(3) 0.5763(7) -0.0519(3) 0.0406(17) Uani 1 1 d . . .
H25A H 0.3788 0.6150 -0.0951 0.049 Uiso 1 1 calc R . .
C26 C 0.3719(3) 0.6551(7) -0.0012(3) 0.0403(16) Uani 1 1 d . . .
H26A H 0.3595 0.7473 -0.0098 0.048 Uiso 1 1 calc R . .
C27 C 0.3793(3) 0.5985(6) 0.0622(4) 0.0328(14) Uani 1 1 d . . .
H27A H 0.3733 0.6542 0.0973 0.039 Uiso 1 1 calc R . .
C28 C 0.3387(3) 0.4810(6) 0.1924(3) 0.0262(13) Uani 1 1 d . . .
C29 C 0.2847(3) 0.5134(6) 0.1461(3) 0.0319(13) Uani 1 1 d . . .
H29A H 0.2779 0.4894 0.0999 0.038 Uiso 1 1 calc R . .
C30 C 0.2404(3) 0.5803(7) 0.1658(4) 0.0391(16) Uani 1 1 d . . .
H30A H 0.2046 0.6045 0.1329 0.047 Uiso 1 1 calc R . .
C31 C 0.2483(3) 0.6112(6) 0.2329(4) 0.0426(17) Uani 1 1 d . . .
H31A H 0.2174 0.6526 0.2465 0.051 Uiso 1 1 calc R . .
C32 C 0.3009(3) 0.5819(8) 0.2797(4) 0.0474(18) Uani 1 1 d . . .
H32A H 0.3070 0.6057 0.3258 0.057 Uiso 1 1 calc R . .
C33 C 0.3451(3) 0.5178(7) 0.2598(3) 0.0344(15) Uani 1 1 d . . .
H33A H 0.3812 0.4977 0.2931 0.041 Uiso 1 1 calc R . .
C34 C 0.3712(3) 0.1933(6) 0.1431(3) 0.0254(13) Uani 1 1 d . . .
C35 C 0.3975(3) 0.0789(6) 0.1812(3) 0.0335(14) Uani 1 1 d . . .
H35A H 0.4316 0.0908 0.2186 0.040 Uiso 1 1 calc R . .
C36 C 0.3749(3) -0.0485(7) 0.1654(4) 0.0395(16) Uani 1 1 d . . .
H36A H 0.3936 -0.1245 0.1916 0.047 Uiso 1 1 calc R . .
C37 C 0.3250(3) -0.0687(6) 0.1115(4) 0.0392(16) Uani 1 1 d . . .
H37A H 0.3099 -0.1584 0.1005 0.047 Uiso 1 1 calc R . .
C38 C 0.2970(4) 0.0419(8) 0.0735(4) 0.0428(19) Uani 1 1 d . . .
H38A H 0.2618 0.0291 0.0376 0.051 Uiso 1 1 calc R . .
C39 C 0.3213(3) 0.1732(6) 0.0889(3) 0.0350(15) Uani 1 1 d . . .
H39A H 0.3034 0.2490 0.0619 0.042 Uiso 1 1 calc R . .
C40 C 0.5765(3) -0.3258(6) 0.1251(3) 0.0322(14) Uani 1 1 d . . .
H40A H 0.6192 -0.3399 0.1463 0.039 Uiso 1 1 calc R . .
H40B H 0.5568 -0.3315 0.1612 0.039 Uiso 1 1 calc R . .
C41 C 0.5535(3) -0.4388(7) 0.0751(4) 0.0463(18) Uani 1 1 d . . .
H41A H 0.5634 -0.5274 0.0977 0.069 Uiso 1 1 calc R . .
H41B H 0.5715 -0.4320 0.0382 0.069 Uiso 1 1 calc R . .
H41C H 0.5106 -0.4307 0.0568 0.069 Uiso 1 1 calc R . .
C42 C 0.5980(3) -0.0819(6) 0.1475(3) 0.0323(14) Uani 1 1 d . . .
H42A H 0.5950 0.0095 0.1262 0.039 Uiso 1 1 calc R . .
H42B H 0.6402 -0.1067 0.1628 0.039 Uiso 1 1 calc R . .
C43 C 0.5763(3) -0.0701(7) 0.2096(3) 0.0404(16) Uani 1 1 d . . .
H43A H 0.6012 -0.0052 0.2415 0.061 Uiso 1 1 calc R . .
H43B H 0.5783 -0.1599 0.2312 0.061 Uiso 1 1 calc R . .
H43C H 0.5355 -0.0376 0.1961 0.061 Uiso 1 1 calc R . .
C44 C 0.5015(3) -0.1552(7) 0.0696(4) 0.0381(15) Uani 1 1 d . . .
H44A H 0.4847 -0.1721 0.1074 0.046 Uiso 1 1 calc R . .
H44B H 0.4833 -0.2218 0.0335 0.046 Uiso 1 1 calc R . .
C45 C 0.4838(4) -0.0118(8) 0.0424(4) 0.057(2) Uani 1 1 d . . .
H45A H 0.4411 -0.0008 0.0327 0.085 Uiso 1 1 calc R . .
H45B H 0.4951 0.0018 0.0009 0.085 Uiso 1 1 calc R . .
H45C H 0.5040 0.0558 0.0762 0.085 Uiso 1 1 calc R . .
C46 C 0.5927(3) -0.1724(6) 0.0352(3) 0.0365(15) Uani 1 1 d . . .
H46A H 0.5910 -0.0757 0.0206 0.044 Uiso 1 1 calc R . .
H46B H 0.5676 -0.2260 -0.0030 0.044 Uiso 1 1 calc R . .
C47 C 0.6559(3) -0.2223(8) 0.0498(3) 0.0460(17) Uani 1 1 d . . .
H47A H 0.6701 -0.2035 0.0108 0.069 Uiso 1 1 calc R . .
H47B H 0.6574 -0.3209 0.0586 0.069 Uiso 1 1 calc R . .
H47C H 0.6808 -0.1745 0.0896 0.069 Uiso 1 1 calc R . .
C48 C 0.3631(4) 0.9680(11) 0.3364(5) 0.077(3) Uani 1 1 d . . .
H48A H 0.3663 1.0629 0.3212 0.092 Uiso 1 1 calc R . .
H48B H 0.3337 0.9196 0.2996 0.092 Uiso 1 1 calc R . .

loop_
_atom_site_aniso_label
_atom_site_aniso_U_11
_atom_site_aniso_U_22
_atom_site_aniso_U_33
_atom_site_aniso_U_23
_atom_site_aniso_U_13
_atom_site_aniso_U_12
Ir1 0.01952(10) 0.02714(9) 0.01918(9) -0.00045(10) 0.00508(7) 0.00077(10)
Ge1 0.0196(4) 0.0266(3) 0.0189(3) -0.0003(3) 0.0049(3) 0.0021(3)
O1 0.060(4) 0.052(3) 0.048(3) 0.019(2) 0.030(3) 0.008(3)
N1 0.028(3) 0.023(2) 0.023(2) -0.0001(18) 0.007(2) -0.0049(19)
Cl1 0.0466(14) 0.133(2) 0.0730(16) -0.0212(15) 0.0164(12) -0.0221(14)
C1 0.033(4) 0.033(3) 0.032(4) 0.001(3) 0.008(3) 0.004(3)
Ge2 0.0193(4) 0.0281(3) 0.0190(3) -0.0002(3) 0.0047(3) -0.0002(3)
O2 0.060(4) 0.035(2) 0.050(3) -0.005(2) 0.037(3) 0.001(2)
C2 0.031(4) 0.029(3) 0.030(4) 0.004(3) 0.015(3) -0.004(3)
Cl2 0.0753(17) 0.0842(16) 0.0551(13) 0.0085(11) 0.0129(12) 0.0331(13)
O3 0.049(4) 0.023(2) 0.052(3) 0.006(2) 0.013(3) 0.0066(19)
C3 0.025(5) 0.045(3) 0.020(4) -0.002(3) 0.007(3) -0.004(3)
C4 0.014(3) 0.040(3) 0.026(3) 0.007(3) 0.005(3) 0.002(2)
C5 0.027(4) 0.044(3) 0.036(4) 0.011(3) 0.013(3) 0.007(3)
C6 0.044(5) 0.070(5) 0.047(4) 0.027(4) 0.030(4) 0.024(4)
C7 0.030(4) 0.082(6) 0.058(5) 0.039(5) 0.009(4) 0.002(4)
C8 0.041(4) 0.053(4) 0.044(4) 0.016(3) 0.000(3) -0.019(3)
C9 0.035(4) 0.035(3) 0.043(4) 0.003(3) -0.001(3) -0.002(3)
C10 0.030(4) 0.023(3) 0.025(3) -0.001(2) 0.005(3) -0.001(2)
C11 0.029(3) 0.031(3) 0.025(3) -0.002(2) 0.003(3) 0.001(2)
C12 0.027(3) 0.030(3) 0.031(3) -0.003(2) 0.008(3) -0.001(2)
C13 0.040(4) 0.034(3) 0.031(3) -0.006(3) 0.012(3) 0.003(3)
C14 0.035(4) 0.052(4) 0.033(4) -0.015(3) -0.008(3) 0.000(3)
C15 0.034(4) 0.044(4) 0.027(3) -0.003(3) 0.004(3) 0.011(3)
C16 0.034(4) 0.025(3) 0.020(3) 0.000(2) 0.010(3) 0.002(2)
C17 0.022(3) 0.035(3) 0.034(3) 0.003(3) 0.012(3) 0.003(2)
C18 0.035(4) 0.062(4) 0.026(3) 0.001(3) 0.013(3) 0.016(3)
C19 0.055(6) 0.036(4) 0.032(4) 0.001(3) 0.012(4) 0.014(4)
C20 0.058(5) 0.025(3) 0.043(4) -0.002(3) 0.011(4) 0.006(3)
C21 0.032(4) 0.039(3) 0.030(3) -0.002(3) 0.009(3) -0.001(3)
C22 0.018(3) 0.033(3) 0.022(3) -0.002(2) 0.001(2) -0.004(2)
C23 0.029(4) 0.043(3) 0.025(3) -0.001(3) 0.005(3) -0.001(3)
C24 0.035(4) 0.049(4) 0.029(3) -0.009(3) 0.010(3) -0.008(3)
C25 0.034(4) 0.061(5) 0.024(3) 0.009(3) 0.004(3) -0.012(3)
C26 0.040(4) 0.041(4) 0.033(4) 0.014(3) 0.001(3) -0.005(3)
C27 0.030(4) 0.035(3) 0.034(4) 0.000(3) 0.011(3) -0.003(3)
C28 0.029(3) 0.026(3) 0.023(3) 0.001(2) 0.007(3) -0.001(2)
C29 0.022(3) 0.041(3) 0.031(3) 0.003(3) 0.004(3) 0.006(3)
C30 0.022(4) 0.045(4) 0.048(4) 0.011(3) 0.007(3) 0.000(3)
C31 0.032(4) 0.042(4) 0.060(5) 0.003(3) 0.022(4) 0.011(3)
C32 0.037(4) 0.070(5) 0.037(4) 0.000(3) 0.015(3) 0.013(4)
C33 0.035(4) 0.047(4) 0.021(3) 0.000(3) 0.009(3) 0.010(3)
C34 0.021(3) 0.034(3) 0.021(3) -0.003(2) 0.006(3) -0.006(3)
C35 0.028(4) 0.042(3) 0.031(3) 0.001(3) 0.009(3) 0.001(3)
C36 0.041(4) 0.032(3) 0.045(4) -0.008(3) 0.013(3) 0.004(3)
C37 0.035(4) 0.032(3) 0.057(5) -0.014(3) 0.022(4) -0.008(3)
C38 0.040(5) 0.048(4) 0.034(4) -0.008(3) 0.000(4) -0.012(4)
C39 0.037(4) 0.029(3) 0.032(3) 0.003(3) -0.001(3) -0.001(3)
C40 0.042(4) 0.027(3) 0.030(3) 0.003(2) 0.014(3) -0.001(3)
C41 0.057(5) 0.036(3) 0.050(4) -0.001(3) 0.023(4) -0.002(3)
C42 0.028(4) 0.037(3) 0.032(3) -0.002(3) 0.008(3) 0.001(3)
C43 0.051(5) 0.042(4) 0.031(4) -0.004(3) 0.017(3) 0.004(3)
C44 0.028(4) 0.041(3) 0.041(4) -0.005(3) 0.004(3) -0.003(3)
C45 0.042(5) 0.050(4) 0.064(5) 0.019(4) -0.006(4) 0.008(4)
C46 0.054(5) 0.034(3) 0.021(3) 0.001(2) 0.010(3) -0.011(3)
C47 0.046(5) 0.056(4) 0.041(4) -0.006(3) 0.021(4) -0.010(3)
C48 0.074(7) 0.091(7) 0.068(6) 0.014(5) 0.024(5) 0.011(6)

loop_
_atom_type_symbol
_atom_type_description
_atom_type_scat_dispersion_real
_atom_type_scat_dispersion_imag
_atom_type_scat_source
C C 0.0033 0.0016 'International Tables Vol C Tables 4.2.6.8 and 6.1.1.4'
H H 0.0000 0.0000 'International Tables Vol C Tables 4.2.6.8 and 6.1.1.4'
N N 0.0061 0.0033 'International Tables Vol C Tables 4.2.6.8 and 6.1.1.4'
O O 0.0106 0.0060 'International Tables Vol C Tables 4.2.6.8 and 6.1.1.4'
Ge Ge 0.1547 1.8001 'International Tables Vol C Tables 4.2.6.8 and 6.1.1.4'
Ir Ir -1.4442 7.9887 'International Tables Vol C Tables 4.2.6.8 and 6.1.1.4'
Cl Cl 0.1484 0.1585 'International Tables Vol C Tables 4.2.6.8 and 6.1.1.4'

loop_
_geom_angle_atom_site_label_1
_geom_angle_atom_site_label_2
_geom_angle_atom_site_label_3
_geom_angle
_geom_angle_site_symmetry_1
_geom_angle_site_symmetry_3
_geom_angle_publ_flag
C1 Ir1 C3 118.1(3) . . ?
C1 Ir1 C2 119.7(2) . . ?
C3 Ir1 C2 122.2(3) . . ?
C1 Ir1 Ge2 93.5(2) . . ?
C3 Ir1 Ge2 86.51(19) . . ?
C2 Ir1 Ge2 90.1(2) . . ?
C1 Ir1 Ge1 91.2(2) . . ?
C3 Ir1 Ge1 89.88(19) . . ?
C2 Ir1 Ge1 88.9(2) . . ?
Ge2 Ir1 Ge1 175.05(3) . . ?
C4 Ge1 C16 103.3(2) . . ?
C4 Ge1 C10 103.7(3) . . ?
C16 Ge1 C10 107.1(2) . . ?
C4 Ge1 Ir1 115.03(17) . . ?
C16 Ge1 Ir1 113.33(18) . . ?
C10 Ge1 Ir1 113.41(18) . . ?
C42 N1 C44 111.6(5) . . ?
C42 N1 C46 108.7(4) . . ?
C44 N1 C46 109.5(5) . . ?
C42 N1 C40 108.1(4) . . ?
C44 N1 C40 108.5(4) . . ?
C46 N1 C40 110.5(4) . . ?
O1 C1 Ir1 178.6(7) . . ?
C28 Ge2 C22 102.8(2) . . ?
C28 Ge2 C34 106.2(3) . . ?
C22 Ge2 C34 102.8(2) . . ?
C28 Ge2 Ir1 113.36(18) . . ?
C22 Ge2 Ir1 114.80(16) . . ?
C34 Ge2 Ir1 115.56(18) . . ?
O2 C2 Ir1 179.4(7) . . ?
O3 C3 Ir1 177.5(6) . . ?
C9 C4 C5 117.7(6) . . ?
C9 C4 Ge1 122.7(5) . . ?
C5 C4 Ge1 119.6(5) . . ?
C4 C5 C6 121.6(7) . . ?
C4 C5 H5A 119.2 . . ?
C6 C5 H5A 119.2 . . ?
C5 C6 C7 119.7(7) . . ?
C5 C6 H6A 120.2 . . ?
C7 C6 H6A 120.2 . . ?
C8 C7 C6 119.4(7) . . ?
C8 C7 H7A 120.3 . . ?
C6 C7 H7A 120.3 . . ?
C7 C8 C9 120.1(7) . . ?
C7 C8 H8A 120.0 . . ?
C9 C8 H8A 120.0 . . ?
C4 C9 C8 121.6(7) . . ?
C4 C9 H9A 119.2 . . ?
C8 C9 H9A 119.2 . . ?
C15 C10 C11 118.0(5) . . ?
C15 C10 Ge1 119.3(5) . . ?
C11 C10 Ge1 122.6(4) . . ?
C12 C11 C10 120.6(6) . . ?
C12 C11 H11A 119.7 . . ?
C10 C11 H11A 119.7 . . ?
C13 C12 C11 120.8(6) . . ?
C13 C12 H12A 119.6 . . ?
C11 C12 H12A 119.6 . . ?
C12 C13 C14 120.3(6) . . ?
C12 C13 H13A 119.9 . . ?
C14 C13 H13A 119.9 . . ?
C13 C14 C15 119.6(6) . . ?
C13 C14 H14A 120.2 . . ?
C15 C14 H14A 120.2 . . ?
C10 C15 C14 120.7(6) . . ?
C10 C15 H15A 119.6 . . ?
C14 C15 H15A 119.6 . . ?
C21 C16 C17 117.2(6) . . ?
C21 C16 Ge1 122.8(5) . . ?
C17 C16 Ge1 120.0(4) . . ?
C18 C17 C16 121.1(6) . . ?
C18 C17 H17A 119.4 . . ?
C16 C17 H17A 119.4 . . ?
C19 C18 C17 119.6(7) . . ?
C19 C18 H18A 120.2 . . ?
C17 C18 H18A 120.2 . . ?
C20 C19 C18 119.7(7) . . ?
C20 C19 H19A 120.2 . . ?
C18 C19 H19A 120.2 . . ?
C19 C20 C21 121.7(7) . . ?
C19 C20 H20A 119.1 . . ?
C21 C20 H20A 119.1 . . ?
C20 C21 C16 120.6(7) . . ?
C20 C21 H21A 119.7 . . ?
C16 C21 H21A 119.7 . . ?
C23 C22 C27 117.3(6) . . ?
C23 C22 Ge2 122.5(4) . . ?
C27 C22 Ge2 120.2(5) . . ?
C24 C23 C22 121.1(6) . . ?
C24 C23 H23A 119.4 . . ?
C22 C23 H23A 119.4 . . ?
C25 C24 C23 120.4(6) . . ?
C25 C24 H24A 119.8 . . ?
C23 C24 H24A 119.8 . . ?
C24 C25 C26 119.8(6) . . ?
C24 C25 H25A 120.1 . . ?
C26 C25 H25A 120.1 . . ?
C25 C26 C27 119.6(6) . . ?
C25 C26 H26A 120.2 . . ?
C27 C26 H26A 120.2 . . ?
C26 C27 C22 121.7(6) . . ?
C26 C27 H27A 119.2 . . ?
C22 C27 H27A 119.2 . . ?
C29 C28 C33 115.9(6) . . ?
C29 C28 Ge2 122.0(5) . . ?
C33 C28 Ge2 122.1(5) . . ?
C28 C29 C30 121.6(6) . . ?
C28 C29 H29A 119.2 . . ?
C30 C29 H29A 119.2 . . ?
C31 C30 C29 120.2(6) . . ?
C31 C30 H30A 119.9 . . ?
C29 C30 H30A 119.9 . . ?
C32 C31 C30 119.8(6) . . ?
C32 C31 H31A 120.1 . . ?
C30 C31 H31A 120.1 . . ?
C31 C32 C33 119.8(7) . . ?
C31 C32 H32A 120.1 . . ?
C33 C32 H32A 120.1 . . ?
C32 C33 C28 122.7(6) . . ?
C32 C33 H33A 118.7 . . ?
C28 C33 H33A 118.7 . . ?
C39 C34 C35 118.3(5) . . ?
C39 C34 Ge2 118.8(4) . . ?
C35 C34 Ge2 122.8(5) . . ?
C36 C35 C34 121.1(6) . . ?
C36 C35 H35A 119.5 . . ?
C34 C35 H35A 119.5 . . ?
C35 C36 C37 120.6(6) . . ?
C35 C36 H36A 119.7 . . ?
C37 C36 H36A 119.7 . . ?
C36 C37 C38 120.1(6) . . ?
C36 C37 H37A 119.9 . . ?
C38 C37 H37A 119.9 . . ?
C37 C38 C39 119.1(7) . . ?
C37 C38 H38A 120.5 . . ?
C39 C38 H38A 120.5 . . ?
C34 C39 C38 120.7(6) . . ?
C34 C39 H39A 119.7 . . ?
C38 C39 H39A 119.7 . . ?
C41 C40 N1 113.9(5) . . ?
C41 C40 H40A 108.8 . . ?
N1 C40 H40A 108.8 . . ?
C41 C40 H40B 108.8 . . ?
N1 C40 H40B 108.8 . . ?
H40A C40 H40B 107.7 . . ?
C40 C41 H41A 109.5 . . ?
C40 C41 H41B 109.5 . . ?
H41A C41 H41B 109.5 . . ?
C40 C41 H41C 109.5 . . ?
H41A C41 H41C 109.5 . . ?
H41B C41 H41C 109.5 . . ?
N1 C42 C43 117.1(6) . . ?
N1 C42 H42A 108.0 . . ?
C43 C42 H42A 108.0 . . ?
N1 C42 H42B 108.0 . . ?
C43 C42 H42B 108.0 . . ?
H42A C42 H42B 107.3 . . ?
C42 C43 H43A 109.5 . . ?
C42 C43 H43B 109.5 . . ?
H43A C43 H43B 109.5 . . ?
C42 C43 H43C 109.5 . . ?
H43A C43 H43C 109.5 . . ?
H43B C43 H43C 109.5 . . ?
N1 C44 C45 115.6(5) . . ?
N1 C44 H44A 108.4 . . ?
C45 C44 H44A 108.4 . . ?
N1 C44 H44B 108.4 . . ?
C45 C44 H44B 108.4 . . ?
H44A C44 H44B 107.4 . . ?
C44 C45 H45A 109.5 . . ?
C44 C45 H45B 109.5 . . ?
H45A C45 H45B 109.5 . . ?
C44 C45 H45C 109.5 . . ?
H45A C45 H45C 109.5 . . ?
H45B C45 H45C 109.5 . . ?
N1 C46 C47 115.1(5) . . ?
N1 C46 H46A 108.5 . . ?
C47 C46 H46A 108.5 . . ?
N1 C46 H46B 108.5 . . ?
C47 C46 H46B 108.5 . . ?
H46A C46 H46B 107.5 . . ?
C46 C47 H47A 109.5 . . ?
C46 C47 H47B 109.5 . . ?
H47A C47 H47B 109.5 . . ?
C46 C47 H47C 109.5 . . ?
H47A C47 H47C 109.5 . . ?
H47B C47 H47C 109.5 . . ?
Cl1 C48 Cl2 112.3(5) . . ?
Cl1 C48 H48A 109.1 . . ?
Cl2 C48 H48A 109.1 . . ?
Cl1 C48 H48B 109.1 . . ?
Cl2 C48 H48B 109.1 . . ?
H48A C48 H48B 107.9 . . ?

loop_
_geom_bond_atom_site_label_1
_geom_bond_atom_site_label_2
_geom_bond_distance
_geom_bond_site_symmetry_2
_geom_bond_publ_flag
Ir1 C1 1.893(7) . ?
Ir1 C3 1.894(6) . ?
Ir1 C2 1.899(7) . ?
Ir1 Ge2 2.4922(8) . ?
Ir1 Ge1 2.4932(8) . ?
Ge1 C4 1.984(6) . ?
Ge1 C16 1.987(6) . ?
Ge1 C10 1.994(6) . ?
O1 C1 1.161(8) . ?
N1 C42 1.502(7) . ?
N1 C44 1.508(8) . ?
N1 C46 1.519(7) . ?
N1 C40 1.530(7) . ?
Cl1 C48 1.742(10) . ?
Ge2 C28 1.972(6) . ?
Ge2 C22 1.979(6) . ?
Ge2 C34 1.986(6) . ?
O2 C2 1.135(7) . ?
Cl2 C48 1.756(10) . ?
O3 C3 1.117(7) . ?
C4 C9 1.389(9) . ?
C4 C5 1.391(9) . ?
C5 C6 1.394(9) . ?
C5 H5A 0.9500 . ?
C6 C7 1.403(12) . ?
C6 H6A 0.9500 . ?
C7 C8 1.376(11) . ?
C7 H7A 0.9500 . ?
C8 C9 1.400(9) . ?
C8 H8A 0.9500 . ?
C9 H9A 0.9500 . ?
C10 C15 1.391(9) . ?
C10 C11 1.396(8) . ?
C11 C12 1.383(8) . ?
C11 H11A 0.9500 . ?
C12 C13 1.364(8) . ?
C12 H12A 0.9500 . ?
C13 C14 1.372(9) . ?
C13 H13A 0.9500 . ?
C14 C15 1.404(9) . ?
C14 H14A 0.9500 . ?
C15 H15A 0.9500 . ?
C16 C21 1.399(9) . ?
C16 C17 1.413(8) . ?
C17 C18 1.391(8) . ?
C17 H17A 0.9500 . ?
C18 C19 1.386(11) . ?
C18 H18A 0.9500 . ?
C19 C20 1.360(11) . ?
C19 H19A 0.9500 . ?
C20 C21 1.379(9) . ?
C20 H20A 0.9500 . ?
C21 H21A 0.9500 . ?
C22 C23 1.393(8) . ?
C22 C27 1.399(8) . ?
C23 C24 1.388(9) . ?
C23 H23A 0.9500 . ?
C24 C25 1.376(9) . ?
C24 H24A 0.9500 . ?
C25 C26 1.385(10) . ?
C25 H25A 0.9500 . ?
C26 C27 1.386(9) . ?
C26 H26A 0.9500 . ?
C27 H27A 0.9500 . ?
C28 C29 1.393(8) . ?
C28 C33 1.404(8) . ?
C29 C30 1.397(9) . ?
C29 H29A 0.9500 . ?
C30 C31 1.377(10) . ?
C30 H30A 0.9500 . ?
C31 C32 1.367(10) . ?
C31 H31A 0.9500 . ?
C32 C33 1.383(9) . ?
C32 H32A 0.9500 . ?
C33 H33A 0.9500 . ?
C34 C39 1.386(8) . ?
C34 C35 1.406(8) . ?
C35 C36 1.358(8) . ?
C35 H35A 0.9500 . ?
C36 C37 1.383(10) . ?
C36 H36A 0.9500 . ?
C37 C38 1.387(10) . ?
C37 H37A 0.9500 . ?
C38 C39 1.406(9) . ?
C38 H38A 0.9500 . ?
C39 H39A 0.9500 . ?
C40 C41 1.503(9) . ?
C40 H40A 0.9900 . ?
C40 H40B 0.9900 . ?
C41 H41A 0.9800 . ?
C41 H41B 0.9800 . ?
C41 H41C 0.9800 . ?
C42 C43 1.520(9) . ?
C42 H42A 0.9900 . ?
C42 H42B 0.9900 . ?
C43 H43A 0.9800 . ?
C43 H43B 0.9800 . ?
C43 H43C 0.9800 . ?
C44 C45 1.523(9) . ?
C44 H44A 0.9900 . ?
C44 H44B 0.9900 . ?
C45 H45A 0.9800 . ?
C45 H45B 0.9800 . ?
C45 H45C 0.9800 . ?
C46 C47 1.520(9) . ?
C46 H46A 0.9900 . ?
C46 H46B 0.9900 . ?
C47 H47A 0.9800 . ?
C47 H47B 0.9800 . ?
C47 H47C 0.9800 . ?
C48 H48A 0.9900 . ?
C48 H48B 0.9900 . ?

loop_
_geom_torsion_atom_site_label_1
_geom_torsion_atom_site_label_2
_geom_torsion_atom_site_label_3
_geom_torsion_atom_site_label_4
_geom_torsion
_geom_torsion_site_symmetry_1
_geom_torsion_site_symmetry_2
_geom_torsion_site_symmetry_3
_geom_torsion_site_symmetry_4
_geom_torsion_publ_flag
C1 Ir1 Ge1 C4 177.0(3) . . . . ?
C3 Ir1 Ge1 C4 -65.0(3) . . . . ?
C2 Ir1 Ge1 C4 57.3(3) . . . . ?
Ge2 Ir1 Ge1 C4 -21.9(4) . . . . ?
C1 Ir1 Ge1 C16 58.4(3) . . . . ?
C3 Ir1 Ge1 C16 176.5(3) . . . . ?
C2 Ir1 Ge1 C16 -61.3(3) . . . . ?
Ge2 Ir1 Ge1 C16 -140.4(3) . . . . ?
C1 Ir1 Ge1 C10 -63.9(3) . . . . ?
C3 Ir1 Ge1 C10 54.1(3) . . . . ?
C2 Ir1 Ge1 C10 176.4(3) . . . . ?
Ge2 Ir1 Ge1 C10 97.2(4) . . . . ?
C3 Ir1 C1 O1 -64(28) . . . . ?
C2 Ir1 C1 O1 116(28) . . . . ?
Ge2 Ir1 C1 O1 -151(28) . . . . ?
Ge1 Ir1 C1 O1 27(28) . . . . ?
C1 Ir1 Ge2 C28 63.1(3) . . . . ?
C3 Ir1 Ge2 C28 -54.8(3) . . . . ?
C2 Ir1 Ge2 C28 -177.1(3) . . . . ?
Ge1 Ir1 Ge2 C28 -98.0(4) . . . . ?
C1 Ir1 Ge2 C22 -179.1(3) . . . . ?
C3 Ir1 Ge2 C22 62.9(3) . . . . ?
C2 Ir1 Ge2 C22 -59.3(3) . . . . ?
Ge1 Ir1 Ge2 C22 19.8(4) . . . . ?
C1 Ir1 Ge2 C34 -59.7(3) . . . . ?
C3 Ir1 Ge2 C34 -177.7(3) . . . . ?
C2 Ir1 Ge2 C34 60.0(3) . . . . ?
Ge1 Ir1 Ge2 C34 139.2(3) . . . . ?
C1 Ir1 C2 O2 147(100) . . . . ?
C3 Ir1 C2 O2 -34(65) . . . . ?
Ge2 Ir1 C2 O2 52(65) . . . . ?
Ge1 Ir1 C2 O2 -123(65) . . . . ?
C1 Ir1 C3 O3 -90(19) . . . . ?
C2 Ir1 C3 O3 90(19) . . . . ?
Ge2 Ir1 C3 O3 2(19) . . . . ?
Ge1 Ir1 C3 O3 179(100) . . . . ?
C16 Ge1 C4 C9 -126.0(5) . . . . ?
C10 Ge1 C4 C9 -14.4(6) . . . . ?
Ir1 Ge1 C4 C9 109.9(5) . . . . ?
C16 Ge1 C4 C5 53.3(5) . . . . ?
C10 Ge1 C4 C5 164.9(5) . . . . ?
Ir1 Ge1 C4 C5 -70.7(5) . . . . ?
C9 C4 C5 C6 0.4(9) . . . . ?
Ge1 C4 C5 C6 -178.9(5) . . . . ?
C4 C5 C6 C7 -0.2(10) . . . . ?
C5 C6 C7 C8 0.9(10) . . . . ?
C6 C7 C8 C9 -1.7(11) . . . . ?
C5 C4 C9 C8 -1.3(9) . . . . ?
Ge1 C4 C9 C8 178.1(5) . . . . ?
C7 C8 C9 C4 1.9(10) . . . . ?
C4 Ge1 C10 C15 -51.4(5) . . . . ?
C16 Ge1 C10 C15 57.4(5) . . . . ?
Ir1 Ge1 C10 C15 -176.8(4) . . . . ?
C4 Ge1 C10 C11 124.3(5) . . . . ?
C16 Ge1 C10 C11 -126.9(5) . . . . ?
Ir1 Ge1 C10 C11 -1.2(5) . . . . ?
C15 C10 C11 C12 -0.2(9) . . . . ?
Ge1 C10 C11 C12 -176.0(4) . . . . ?
C10 C11 C12 C13 -0.5(9) . . . . ?
C11 C12 C13 C14 0.9(9) . . . . ?
C12 C13 C14 C15 -0.5(10) . . . . ?
C11 C10 C15 C14 0.6(9) . . . . ?
Ge1 C10 C15 C14 176.4(5) . . . . ?
C13 C14 C15 C10 -0.2(11) . . . . ?
C4 Ge1 C16 C21 -146.1(5) . . . . ?
C10 Ge1 C16 C21 104.8(5) . . . . ?
Ir1 Ge1 C16 C21 -21.0(5) . . . . ?
C4 Ge1 C16 C17 34.9(5) . . . . ?
C10 Ge1 C16 C17 -74.1(5) . . . . ?
Ir1 Ge1 C16 C17 160.1(4) . . . . ?
C21 C16 C17 C18 1.8(9) . . . . ?
Ge1 C16 C17 C18 -179.2(4) . . . . ?
C16 C17 C18 C19 -2.5(9) . . . . ?
C17 C18 C19 C20 2.1(11) . . . . ?
C18 C19 C20 C21 -1.1(11) . . . . ?
C19 C20 C21 C16 0.5(10) . . . . ?
C17 C16 C21 C20 -0.8(9) . . . . ?
Ge1 C16 C21 C20 -179.8(5) . . . . ?
C28 Ge2 C22 C23 -145.3(5) . . . . ?
C34 Ge2 C22 C23 -35.1(5) . . . . ?
Ir1 Ge2 C22 C23 91.2(5) . . . . ?
C28 Ge2 C22 C27 33.5(5) . . . . ?
C34 Ge2 C22 C27 143.6(5) . . . . ?
Ir1 Ge2 C22 C27 -90.1(5) . . . . ?
C27 C22 C23 C24 -0.2(9) . . . . ?
Ge2 C22 C23 C24 178.5(5) . . . . ?
C22 C23 C24 C25 -1.1(10) . . . . ?
C23 C24 C25 C26 0.6(10) . . . . ?
C24 C25 C26 C27 1.3(10) . . . . ?
C25 C26 C27 C22 -2.7(11) . . . . ?
C23 C22 C27 C26 2.2(10) . . . . ?
Ge2 C22 C27 C26 -176.6(5) . . . . ?
C22 Ge2 C28 C29 38.3(5) . . . . ?
C34 Ge2 C28 C29 -69.3(5) . . . . ?
Ir1 Ge2 C28 C29 162.8(4) . . . . ?
C22 Ge2 C28 C33 -144.5(5) . . . . ?
C34 Ge2 C28 C33 108.0(5) . . . . ?
Ir1 Ge2 C28 C33 -19.9(6) . . . . ?
C33 C28 C29 C30 1.0(9) . . . . ?
Ge2 C28 C29 C30 178.4(5) . . . . ?
C28 C29 C30 C31 -2.6(10) . . . . ?
C29 C30 C31 C32 3.1(10) . . . . ?
C30 C31 C32 C33 -2.0(11) . . . . ?
C31 C32 C33 C28 0.4(11) . . . . ?
C29 C28 C33 C32 0.1(10) . . . . ?
Ge2 C28 C33 C32 -177.3(5) . . . . ?
C28 Ge2 C34 C39 63.9(5) . . . . ?
C22 Ge2 C34 C39 -43.7(5) . . . . ?
Ir1 Ge2 C34 C39 -169.5(4) . . . . ?
C28 Ge2 C34 C35 -113.8(5) . . . . ?
C22 Ge2 C34 C35 138.5(5) . . . . ?
Ir1 Ge2 C34 C35 12.7(6) . . . . ?
C39 C34 C35 C36 0.3(10) . . . . ?
Ge2 C34 C35 C36 178.1(5) . . . . ?
C34 C35 C36 C37 -0.5(10) . . . . ?
C35 C36 C37 C38 -0.9(10) . . . . ?
C36 C37 C38 C39 2.5(11) . . . . ?
C35 C34 C39 C38 1.4(10) . . . . ?
Ge2 C34 C39 C38 -176.5(5) . . . . ?
C37 C38 C39 C34 -2.8(11) . . . . ?
C42 N1 C40 C41 -173.4(6) . . . . ?
C44 N1 C40 C41 65.4(7) . . . . ?
C46 N1 C40 C41 -54.6(7) . . . . ?
C44 N1 C42 C43 55.9(7) . . . . ?
C46 N1 C42 C43 176.8(5) . . . . ?
C40 N1 C42 C43 -63.3(7) . . . . ?
C42 N1 C44 C45 56.1(7) . . . . ?
C46 N1 C44 C45 -64.3(7) . . . . ?
C40 N1 C44 C45 175.1(6) . . . . ?
C42 N1 C46 C47 68.3(6) . . . . ?
C44 N1 C46 C47 -169.5(5) . . . . ?
C40 N1 C46 C47 -50.1(7) . . . . ?
